data_1513513
loop_
_publ_author_name
'Jana, Poulami'
'Paikar, Arpita'
'Bera, Santu'
'Maity, Suman Kumar'
'Haldar, Debasish'

_publ_section_title
;
 Porous organic material from discotic tricarboxyamide: side chain-core
 interactions.
;
_journal_issue 1
_journal_name_full 'Organic letters'
_journal_page_first 38
_journal_page_last 41
_journal_paper_doi 10.1021/ol402865t
_journal_volume 16
_journal_year 2014
_chemical_absolute_configuration syn
_chemical_formula_moiety 'C39 H39 N3 O12'
_chemical_formula_sum 'C39 H39 N3 O12'
_chemical_formula_weight 741.73
_chemical_name_systematic
; 
 ? 
;
_space_group_IT_number 4
_symmetry_cell_setting monoclinic
_symmetry_space_group_name_Hall 'P 2yb'
_symmetry_space_group_name_H-M 'P 1 21 1'
_atom_sites_solution_hydrogens geom
_atom_sites_solution_primary direct
_atom_sites_solution_secondary difmap
_audit_creation_method SHELXL-97
_cell_angle_alpha 90.00
_cell_angle_beta 108.021(4)
_cell_angle_gamma 90.00
_cell_formula_units_Z 2
_cell_length_a 9.122(2)
_cell_length_b 16.331(4)
_cell_length_c 12.941(3)
_cell_measurement_reflns_used 2476
_cell_measurement_temperature 100(2)
_cell_measurement_theta_max 25.01
_cell_measurement_theta_min 2.42
_cell_volume 1833.3(7)
_computing_cell_refinement 'Bruker SAINT'
_computing_data_collection 'Bruker APEX2'
_computing_data_reduction 'Bruker SAINT'
_computing_molecular_graphics 'Bruker SHELXTL'
_computing_publication_material 'Bruker SHELXTL'
_computing_structure_refinement 'SHELXL-97 (Sheldrick, 2008)'
_computing_structure_solution 'SHELXS-97 (Sheldrick, 2008)'
_diffrn_ambient_temperature 100(2)
_diffrn_measured_fraction_theta_full 0.987
_diffrn_measured_fraction_theta_max 0.987
_diffrn_measurement_device_type 'Bruker APEX-II CCD'
_diffrn_measurement_method '\f and \w scans'
_diffrn_radiation_monochromator graphite
_diffrn_radiation_source 'fine-focus sealed tube'
_diffrn_radiation_type MoK\a
_diffrn_radiation_wavelength 0.71073
_diffrn_reflns_av_R_equivalents 0.0390
_diffrn_reflns_av_sigmaI/netI 0.0912
_diffrn_reflns_limit_h_max 11
_diffrn_reflns_limit_h_min -11
_diffrn_reflns_limit_k_max 20
_diffrn_reflns_limit_k_min -20
_diffrn_reflns_limit_l_max 15
_diffrn_reflns_limit_l_min -16
_diffrn_reflns_number 10167
_diffrn_reflns_theta_full 26.99
_diffrn_reflns_theta_max 26.99
_diffrn_reflns_theta_min 2.07
_exptl_absorpt_coefficient_mu 0.101
_exptl_absorpt_correction_T_max 0.976
_exptl_absorpt_correction_T_min 0.972
_exptl_absorpt_correction_type multi-scan
_exptl_absorpt_process_details 'SADABS; BRUKER, 2008'
_exptl_crystal_colour colourless
_exptl_crystal_density_diffrn 1.344
_exptl_crystal_density_method 'not measured'
_exptl_crystal_description square
_exptl_crystal_F_000 780
_exptl_crystal_size_max 0.28
_exptl_crystal_size_mid 0.26
_exptl_crystal_size_min 0.24
_refine_diff_density_max 0.422
_refine_diff_density_min -0.275
_refine_diff_density_rms 0.054
_refine_ls_abs_structure_details 'Flack H D (1983), Acta Cryst. A39, 876-881'
_refine_ls_abs_structure_Flack 0.002(1)
_refine_ls_extinction_method none
_refine_ls_goodness_of_fit_ref 0.994
_refine_ls_hydrogen_treatment constr
_refine_ls_matrix_type full
_refine_ls_number_parameters 493
_refine_ls_number_reflns 6341
_refine_ls_number_restraints 1
_refine_ls_restrained_S_all 0.993
_refine_ls_R_factor_all 0.0918
_refine_ls_R_factor_gt 0.0477
_refine_ls_shift/su_max 0.000
_refine_ls_shift/su_mean 0.000
_refine_ls_structure_factor_coef Fsqd
_refine_ls_weighting_details 'calc w=1/[\s^2^(Fo^2^)+(0.0492P)^2^+0.0000P] where P=(Fo^2^+2Fc^2^)/3'
_refine_ls_weighting_scheme calc
_refine_ls_wR_factor_gt 0.0939
_refine_ls_wR_factor_ref 0.1094
_reflns_number_gt 4375
_reflns_number_total 6341
_reflns_threshold_expression >2sigma(I)
_cod_data_source_file ol402865t_si_002.cif
_cod_data_source_block mo_dh_pj_81_0m
_cod_depositor_comments
;
The following automatic conversions were performed:

'_symmetry_cell_setting' value 'Monoclinic' changed to 'monoclinic'
according to
/usr/data/users/saulius/automatic-downloads/current/ACS/lib/dictionaries/cif_core.dic
dictionary named 'cif_core.dic' version 2.4.2 from 2011-04-26.

Automatic conversion script
Id: cif_fix_values 2281 2013-09-26 08:29:07Z andrius 
;
_cod_original_cell_volume 1833.3(8)
_cod_original_sg_symbol_H-M 'P2(1)   '
_cod_database_code 1513513

loop_
_symmetry_equiv_pos_as_xyz
'x, y, z'
'-x, y+1/2, -z'

loop_
_atom_site_label
_atom_site_type_symbol
_atom_site_fract_x
_atom_site_fract_y
_atom_site_fract_z
_atom_site_U_iso_or_equiv
_atom_site_adp_type
_atom_site_occupancy
_atom_site_symmetry_multiplicity
_atom_site_calc_flag
_atom_site_refinement_flags
O1 O 1.4151(3) 0.20840(15) 0.8773(2) 0.0340(7) Uani 1 1 d .
H1 H 1.4794 0.2146 0.8456 0.051 Uiso 1 1 calc R
O2 O -0.2918(2) 0.28170(17) 0.03323(19) 0.0298(6) Uani 1 1 d .
H2 H -0.3052 0.2578 0.0853 0.045 Uiso 1 1 calc R
O3 O 1.0451(3) 0.55382(17) 0.7403(2) 0.0327(7) Uani 1 1 d .
H3 H 1.0672 0.5410 0.6856 0.049 Uiso 1 1 calc R
O4 O 0.6337(2) 0.23408(15) 0.77279(19) 0.0227(6) Uani 1 1 d .
O5 O 0.9180(3) 0.03247(15) 0.46194(19) 0.0256(6) Uani 1 1 d .
O6 O 0.7220(2) -0.15522(15) 0.57778(18) 0.0229(6) Uani 1 1 d .
O7 O 0.9470(3) -0.21731(14) 0.59371(19) 0.0243(6) Uani 1 1 d .
O8 O 0.6663(2) 0.25197(15) 0.23060(19) 0.0228(6) Uani 1 1 d .
O9 O 0.3158(3) 0.47397(14) 0.2317(2) 0.0236(6) Uani 1 1 d .
O10 O 0.3461(3) 0.48883(14) 0.06698(19) 0.0244(6) Uani 1 1 d .
O11 O 0.1832(3) 0.30519(19) 0.6612(2) 0.0417(8) Uani 1 1 d .
O12 O 0.2175(3) 0.38498(17) 0.8070(2) 0.0360(7) Uani 1 1 d .
N1 N 0.8581(3) -0.00475(17) 0.6106(2) 0.0182(6) Uani 1 1 d .
H1A H 0.8049 0.0048 0.6538 0.022 Uiso 1 1 calc R
N2 N 0.4832(3) 0.33153(16) 0.2649(2) 0.0170(6) Uani 1 1 d .
H2A H 0.4367 0.3461 0.3105 0.020 Uiso 1 1 calc R
N3 N 0.4695(3) 0.32035(17) 0.6558(2) 0.0182(6) Uani 1 1 d .
H3A H 0.4233 0.3301 0.5882 0.022 Uiso 1 1 calc R
C1 C 1.3341(4) 0.1387(2) 0.8418(3) 0.0258(9) Uani 1 1 d .
C2 C 1.2230(5) 0.1173(3) 0.8903(3) 0.0390(11) Uani 1 1 d .
H2B H 1.2060 0.1505 0.9438 0.047 Uiso 1 1 calc R
C3 C 1.1378(4) 0.0463(2) 0.8584(3) 0.0329(10) Uani 1 1 d .
H3B H 1.0638 0.0326 0.8912 0.039 Uiso 1 1 calc R
C4 C 1.1594(4) -0.0045(2) 0.7794(3) 0.0198(8) Uani 1 1 d .
C5 C 1.0633(4) -0.0808(2) 0.7462(3) 0.0220(8) Uani 1 1 d .
H5A H 1.0007 -0.0884 0.7940 0.026 Uiso 1 1 calc R
H5B H 1.1310 -0.1279 0.7546 0.026 Uiso 1 1 calc R
C6 C 0.9579(4) -0.0766(2) 0.6283(3) 0.0185(8) Uani 1 1 d .
H6 H 1.0230 -0.0722 0.5809 0.022 Uiso 1 1 calc R
C7 C 0.8484(4) 0.0462(2) 0.5285(3) 0.0194(8) Uani 1 1 d .
C8 C 0.7502(4) 0.1211(2) 0.5180(3) 0.0166(7) Uani 1 1 d .
C9 C 0.7125(4) 0.1614(2) 0.4186(3) 0.0173(8) Uani 1 1 d .
H9 H 0.7420 0.1390 0.3620 0.021 Uiso 1 1 calc R
C10 C 0.6314(3) 0.2347(2) 0.4026(3) 0.0167(7) Uani 1 1 d .
C11 C 0.5953(4) 0.2739(2) 0.2928(3) 0.0166(7) Uani 1 1 d .
C12 C 0.4413(4) 0.3689(2) 0.1575(3) 0.0181(8) Uani 1 1 d .
H12 H 0.5371 0.3802 0.1408 0.022 Uiso 1 1 calc R
C13 C 0.3428(4) 0.3121(2) 0.0680(3) 0.0204(8) Uani 1 1 d .
H13A H 0.3461 0.3323 -0.0018 0.024 Uiso 1 1 calc R
H13B H 0.3892 0.2580 0.0783 0.024 Uiso 1 1 calc R
C14 C 0.1755(4) 0.3038(2) 0.0635(3) 0.0191(8) Uani 1 1 d .
C15 C 0.0633(4) 0.3497(2) -0.0111(3) 0.0210(8) Uani 1 1 d .
H15 H 0.0925 0.3871 -0.0553 0.025 Uiso 1 1 calc R
C16 C -0.0925(4) 0.3408(2) -0.0207(3) 0.0217(8) Uani 1 1 d .
H16 H -0.1664 0.3714 -0.0717 0.026 Uiso 1 1 calc R
C17 C -0.1368(4) 0.2860(2) 0.0463(3) 0.0216(8) Uani 1 1 d .
C18 C 0.8961(4) 0.5310(2) 0.7284(3) 0.0255(9) Uani 1 1 d .
C19 C 0.8480(4) 0.5343(2) 0.8199(3) 0.0290(9) Uani 1 1 d .
H19 H 0.9164 0.5509 0.8861 0.035 Uiso 1 1 calc R
C20 C 0.7005(4) 0.5132(2) 0.8133(3) 0.0282(9) Uani 1 1 d .
H20 H 0.6707 0.5153 0.8757 0.034 Uiso 1 1 calc R
C21 C 0.5941(4) 0.4887(2) 0.7170(3) 0.0235(8) Uani 1 1 d .
C22 C 0.6430(4) 0.4863(2) 0.6244(3) 0.0263(8) Uani 1 1 d .
H22 H 0.5742 0.4700 0.5582 0.032 Uiso 1 1 calc R
C23 C 0.7918(4) 0.5077(2) 0.6297(3) 0.0306(9) Uani 1 1 d .
H23 H 0.8220 0.5064 0.5673 0.037 Uiso 1 1 calc R
C24 C 0.4341(4) 0.4607(2) 0.7113(3) 0.0249(9) Uani 1 1 d .
H24A H 0.3645 0.4719 0.6392 0.030 Uiso 1 1 calc R
H24B H 0.3992 0.4921 0.7629 0.030 Uiso 1 1 calc R
C25 C 0.4261(4) 0.3693(2) 0.7359(3) 0.0224(8) Uani 1 1 d .
H25 H 0.4995 0.3581 0.8078 0.027 Uiso 1 1 calc R
C26 C 0.5766(4) 0.2611(2) 0.6803(3) 0.0175(8) Uani 1 1 d .
C27 C 0.6218(3) 0.2274(2) 0.5865(3) 0.0157(7) Uani 1 1 d .
C28 C 0.5908(3) 0.26854(19) 0.4883(3) 0.0166(7) Uani 1 1 d .
H28 H 0.5424 0.3193 0.4798 0.020 Uiso 1 1 calc R
C29 C 0.7035(4) 0.1534(2) 0.6006(3) 0.0177(7) Uani 1 1 d .
H29 H 0.7264 0.1259 0.6666 0.021 Uiso 1 1 calc R
C30 C 0.8613(4) -0.1528(2) 0.5971(3) 0.0177(7) Uani 1 1 d .
C31 C 0.8653(4) -0.2945(2) 0.5659(3) 0.0300(9) Uani 1 1 d .
H31A H 0.8156 -0.3074 0.6193 0.045 Uiso 1 1 calc R
H31B H 0.9371 -0.3371 0.5643 0.045 Uiso 1 1 calc R
H31C H 0.7893 -0.2900 0.4957 0.045 Uiso 1 1 calc R
C32 C 1.3537(4) 0.0897(2) 0.7602(3) 0.0253(9) Uani 1 1 d .
H32 H 1.4244 0.1042 0.7248 0.030 Uiso 1 1 calc R
C33 C 1.2678(4) 0.0190(2) 0.7312(3) 0.0240(8) Uani 1 1 d .
H33 H 1.2838 -0.0139 0.6771 0.029 Uiso 1 1 calc R
C34 C 0.3620(4) 0.4495(2) 0.1585(3) 0.0187(8) Uani 1 1 d .
C35 C 0.2614(4) 0.5655(2) 0.0493(3) 0.0324(10) Uani 1 1 d .
H35A H 0.1559 0.5552 0.0447 0.049 Uiso 1 1 calc R
H35B H 0.2654 0.5899 -0.0172 0.049 Uiso 1 1 calc R
H35C H 0.3067 0.6020 0.1088 0.049 Uiso 1 1 calc R
C36 C -0.0283(4) 0.2403(2) 0.1207(3) 0.0234(8) Uani 1 1 d .
H36 H -0.0578 0.2035 0.1654 0.028 Uiso 1 1 calc R
C37 C 0.1268(4) 0.2493(2) 0.1288(3) 0.0214(8) Uani 1 1 d .
H37 H 0.1999 0.2180 0.1793 0.026 Uiso 1 1 calc R
C38 C 0.2655(4) 0.3521(2) 0.7401(3) 0.0280(9) Uani 1 1 d .
C39 C 0.0287(4) 0.2871(3) 0.6664(4) 0.0608(14) Uani 1 1 d .
H39A H 0.0365 0.2606 0.7341 0.091 Uiso 1 1 calc R
H39B H -0.0235 0.2517 0.6073 0.091 Uiso 1 1 calc R
H39C H -0.0282 0.3372 0.6612 0.091 Uiso 1 1 calc R

loop_
_atom_site_aniso_label
_atom_site_aniso_U_11
_atom_site_aniso_U_22
_atom_site_aniso_U_33
_atom_site_aniso_U_23
_atom_site_aniso_U_13
_atom_site_aniso_U_12
O1 0.0334(16) 0.0277(15) 0.0473(19) -0.0173(14) 0.0218(13) -0.0157(13)
O2 0.0190(13) 0.0468(17) 0.0255(15) 0.0016(13) 0.0094(11) -0.0085(12)
O3 0.0298(16) 0.0394(17) 0.0292(16) 0.0013(13) 0.0096(12) -0.0060(13)
O4 0.0234(13) 0.0241(14) 0.0192(14) 0.0007(11) 0.0048(11) 0.0042(11)
O5 0.0285(14) 0.0247(14) 0.0279(15) 0.0051(12) 0.0152(12) 0.0117(11)
O6 0.0152(13) 0.0262(14) 0.0253(14) -0.0062(11) 0.0030(10) -0.0036(11)
O7 0.0198(12) 0.0163(13) 0.0333(15) -0.0026(11) 0.0031(11) 0.0002(11)
O8 0.0219(13) 0.0282(15) 0.0217(14) 0.0029(11) 0.0117(11) 0.0069(11)
O9 0.0250(13) 0.0223(14) 0.0275(15) 0.0002(11) 0.0137(11) 0.0034(11)
O10 0.0283(14) 0.0185(13) 0.0252(15) 0.0082(12) 0.0065(11) 0.0031(11)
O11 0.0252(14) 0.060(2) 0.0457(18) -0.0196(16) 0.0195(13) -0.0150(14)
O12 0.0337(16) 0.0431(18) 0.0369(17) -0.0019(14) 0.0192(14) 0.0032(13)
N1 0.0192(15) 0.0159(15) 0.0226(17) 0.0008(14) 0.0109(13) 0.0044(12)
N2 0.0206(15) 0.0193(16) 0.0136(15) 0.0026(12) 0.0088(12) 0.0045(12)
N3 0.0185(14) 0.0208(15) 0.0158(15) -0.0016(13) 0.0057(12) 0.0004(12)
C1 0.020(2) 0.023(2) 0.034(2) -0.0078(17) 0.0079(17) -0.0068(16)
C2 0.044(3) 0.040(3) 0.041(3) -0.018(2) 0.026(2) -0.015(2)
C3 0.032(2) 0.035(2) 0.038(2) -0.008(2) 0.0216(19) -0.0181(19)
C4 0.0219(19) 0.0155(18) 0.021(2) 0.0035(16) 0.0048(15) -0.0002(15)
C5 0.0177(18) 0.0158(17) 0.032(2) 0.0033(17) 0.0068(16) -0.0009(15)
C6 0.0152(17) 0.0169(17) 0.023(2) 0.0028(16) 0.0051(15) 0.0015(15)
C7 0.0183(19) 0.0167(18) 0.021(2) -0.0022(16) 0.0038(16) -0.0009(15)
C8 0.0111(17) 0.0173(18) 0.020(2) 0.0011(15) 0.0024(14) 0.0008(14)
C9 0.0157(18) 0.0192(19) 0.019(2) -0.0007(15) 0.0078(15) -0.0001(15)
C10 0.0141(17) 0.0187(18) 0.0163(19) 0.0038(15) 0.0033(14) -0.0003(14)
C11 0.0168(17) 0.0153(17) 0.0175(19) -0.0025(15) 0.0050(15) -0.0007(14)
C12 0.0134(18) 0.0208(19) 0.018(2) 0.0035(15) 0.0024(14) 0.0012(14)
C13 0.0216(19) 0.0196(18) 0.0190(19) 0.0004(16) 0.0050(15) -0.0013(15)
C14 0.0173(18) 0.0217(19) 0.0171(19) -0.0081(15) 0.0034(15) -0.0020(15)
C15 0.0193(18) 0.0236(19) 0.020(2) 0.0012(16) 0.0066(15) -0.0025(16)
C16 0.0204(18) 0.029(2) 0.0148(19) 0.0009(16) 0.0037(15) 0.0015(16)
C17 0.0204(19) 0.025(2) 0.0190(19) -0.0073(17) 0.0050(15) -0.0061(16)
C18 0.025(2) 0.0198(19) 0.032(2) 0.0041(17) 0.0090(17) -0.0008(16)
C19 0.034(2) 0.025(2) 0.027(2) -0.0012(17) 0.0068(18) -0.0022(17)
C20 0.033(2) 0.024(2) 0.028(2) 0.0014(17) 0.0115(18) 0.0019(17)
C21 0.0244(19) 0.0159(18) 0.029(2) 0.0001(17) 0.0068(17) 0.0014(16)
C22 0.033(2) 0.023(2) 0.021(2) -0.0019(17) 0.0067(17) -0.0019(17)
C23 0.040(2) 0.028(2) 0.027(2) -0.0012(18) 0.0146(19) -0.0065(18)
C24 0.029(2) 0.020(2) 0.028(2) -0.0004(17) 0.0132(17) 0.0057(16)
C25 0.0214(19) 0.026(2) 0.021(2) 0.0009(16) 0.0078(16) 0.0056(15)
C26 0.0146(17) 0.0163(18) 0.021(2) -0.0009(15) 0.0050(15) -0.0025(14)
C27 0.0138(17) 0.0141(17) 0.0195(19) 0.0004(15) 0.0056(14) -0.0004(13)
C28 0.0116(16) 0.0154(18) 0.023(2) 0.0005(16) 0.0052(14) 0.0016(14)
C29 0.0148(18) 0.0177(18) 0.020(2) 0.0050(15) 0.0052(15) -0.0021(14)
C30 0.0177(18) 0.0209(18) 0.0139(19) -0.0030(15) 0.0040(14) 0.0012(16)
C31 0.032(2) 0.0184(19) 0.038(2) -0.0044(18) 0.0093(19) -0.0015(17)
C32 0.022(2) 0.026(2) 0.028(2) 0.0013(18) 0.0088(17) 0.0008(16)
C33 0.024(2) 0.021(2) 0.025(2) -0.0040(16) 0.0038(16) 0.0014(16)
C34 0.0120(17) 0.0197(19) 0.022(2) 0.0008(16) 0.0014(16) -0.0030(14)
C35 0.034(2) 0.023(2) 0.035(2) 0.0125(18) 0.0026(19) 0.0103(17)
C36 0.030(2) 0.0217(19) 0.021(2) -0.0001(16) 0.0117(16) -0.0049(17)
C37 0.0201(18) 0.0202(19) 0.0211(19) 0.0001(15) 0.0021(15) 0.0010(15)
C38 0.030(2) 0.025(2) 0.032(2) 0.0040(19) 0.0149(19) 0.0058(18)
C39 0.027(2) 0.080(4) 0.078(4) -0.019(3) 0.020(2) -0.019(2)

loop_
_atom_type_symbol
_atom_type_description
_atom_type_scat_dispersion_real
_atom_type_scat_dispersion_imag
_atom_type_scat_source
C C 0.0033 0.0016 'International Tables Vol C Tables 4.2.6.8 and 6.1.1.4'
H H 0.0000 0.0000 'International Tables Vol C Tables 4.2.6.8 and 6.1.1.4'
N N 0.0061 0.0033 'International Tables Vol C Tables 4.2.6.8 and 6.1.1.4'
O O 0.0106 0.0060 'International Tables Vol C Tables 4.2.6.8 and 6.1.1.4'

loop_
_geom_angle_atom_site_label_1
_geom_angle_atom_site_label_2
_geom_angle_atom_site_label_3
_geom_angle
C1 O1 H1 109.5
C17 O2 H2 109.5
C18 O3 H3 109.5
C30 O7 C31 116.0(2)
C34 O10 C35 117.9(3)
C38 O11 C39 114.2(3)
C7 N1 C6 120.8(3)
C7 N1 H1A 119.6
C6 N1 H1A 119.6
C11 N2 C12 120.0(3)
C11 N2 H2A 120.0
C12 N2 H2A 120.0
C26 N3 C25 124.4(3)
C26 N3 H3A 117.8
C25 N3 H3A 117.8
O1 C1 C32 124.0(3)
O1 C1 C2 117.0(3)
C32 C1 C2 119.0(3)
C3 C2 C1 119.7(4)
C3 C2 H2B 120.2
C1 C2 H2B 120.2
C4 C3 C2 122.0(3)
C4 C3 H3B 119.0
C2 C3 H3B 119.0
C3 C4 C33 117.1(3)
C3 C4 C5 120.4(3)
C33 C4 C5 122.5(3)
C4 C5 C6 112.2(3)
C4 C5 H5A 109.2
C6 C5 H5A 109.2
C4 C5 H5B 109.2
C6 C5 H5B 109.2
H5A C5 H5B 107.9
N1 C6 C30 109.7(3)
N1 C6 C5 111.1(3)
C30 C6 C5 111.4(3)
N1 C6 H6 108.2
C30 C6 H6 108.2
C5 C6 H6 108.2
O5 C7 N1 121.4(3)
O5 C7 C8 120.3(3)
N1 C7 C8 118.2(3)
C29 C8 C9 119.4(3)
C29 C8 C7 124.3(3)
C9 C8 C7 116.2(3)
C10 C9 C8 121.0(3)
C10 C9 H9 119.5
C8 C9 H9 119.5
C9 C10 C28 119.0(3)
C9 C10 C11 117.5(3)
C28 C10 C11 123.5(3)
O8 C11 N2 122.3(3)
O8 C11 C10 119.2(3)
N2 C11 C10 118.5(3)
N2 C12 C34 110.0(3)
N2 C12 C13 112.7(3)
C34 C12 C13 111.3(3)
N2 C12 H12 107.5
C34 C12 H12 107.5
C13 C12 H12 107.5
C14 C13 C12 115.4(3)
C14 C13 H13A 108.4
C12 C13 H13A 108.4
C14 C13 H13B 108.4
C12 C13 H13B 108.4
H13A C13 H13B 107.5
C15 C14 C37 117.5(3)
C15 C14 C13 119.7(3)
C37 C14 C13 122.8(3)
C14 C15 C16 121.1(3)
C14 C15 H15 119.5
C16 C15 H15 119.5
C17 C16 C15 119.8(3)
C17 C16 H16 120.1
C15 C16 H16 120.1
C36 C17 O2 123.5(3)
C36 C17 C16 120.2(3)
O2 C17 C16 116.3(3)
O3 C18 C19 117.3(3)
O3 C18 C23 123.4(3)
C19 C18 C23 119.3(3)
C20 C19 C18 120.2(4)
C20 C19 H19 119.9
C18 C19 H19 119.9
C19 C20 C21 122.3(4)
C19 C20 H20 118.9
C21 C20 H20 118.9
C20 C21 C22 117.3(3)
C20 C21 C24 122.0(3)
C22 C21 C24 120.6(3)
C23 C22 C21 121.2(4)
C23 C22 H22 119.4
C21 C22 H22 119.4
C22 C23 C18 119.8(4)
C22 C23 H23 120.1
C18 C23 H23 120.1
C21 C24 C25 113.1(3)
C21 C24 H24A 109.0
C25 C24 H24A 109.0
C21 C24 H24B 109.0
C25 C24 H24B 109.0
H24A C24 H24B 107.8
N3 C25 C38 113.8(3)
N3 C25 C24 110.2(3)
C38 C25 C24 107.3(3)
N3 C25 H25 108.5
C38 C25 H25 108.5
C24 C25 H25 108.5
O4 C26 N3 123.1(3)
O4 C26 C27 121.1(3)
N3 C26 C27 115.8(3)
C28 C27 C29 119.1(3)
C28 C27 C26 122.3(3)
C29 C27 C26 118.6(3)
C27 C28 C10 120.7(3)
C27 C28 H28 119.7
C10 C28 H28 119.7
C8 C29 C27 120.7(3)
C8 C29 H29 119.7
C27 C29 H29 119.7
O6 C30 O7 123.9(3)
O6 C30 C6 124.7(3)
O7 C30 C6 111.4(3)
O7 C31 H31A 109.5
O7 C31 H31B 109.5
H31A C31 H31B 109.5
O7 C31 H31C 109.5
H31A C31 H31C 109.5
H31B C31 H31C 109.5
C33 C32 C1 119.7(3)
C33 C32 H32 120.1
C1 C32 H32 120.1
C4 C33 C32 122.5(3)
C4 C33 H33 118.8
C32 C33 H33 118.8
O9 C34 O10 124.9(3)
O9 C34 C12 125.3(3)
O10 C34 C12 109.8(3)
O10 C35 H35A 109.5
O10 C35 H35B 109.5
H35A C35 H35B 109.5
O10 C35 H35C 109.5
H35A C35 H35C 109.5
H35B C35 H35C 109.5
C17 C36 C37 119.4(3)
C17 C36 H36 120.3
C37 C36 H36 120.3
C14 C37 C36 122.0(3)
C14 C37 H37 119.0
C36 C37 H37 119.0
O12 C38 O11 124.7(3)
O12 C38 C25 120.9(4)
O11 C38 C25 114.1(3)
O11 C39 H39A 109.5
O11 C39 H39B 109.5
H39A C39 H39B 109.5
O11 C39 H39C 109.5
H39A C39 H39C 109.5
H39B C39 H39C 109.5

loop_
_geom_bond_atom_site_label_1
_geom_bond_atom_site_label_2
_geom_bond_distance
O1 C1 1.357(4)
O1 H1 0.8200
O2 C17 1.373(4)
O2 H2 0.8200
O3 C18 1.372(4)
O3 H3 0.8200
O4 C26 1.229(4)
O5 C7 1.238(4)
O6 C30 1.217(3)
O7 C30 1.321(4)
O7 C31 1.451(4)
O8 C11 1.233(4)
O9 C34 1.217(4)
O10 C34 1.316(4)
O10 C35 1.452(4)
O11 C38 1.311(4)
O11 C39 1.462(4)
O12 C38 1.210(4)
N1 C7 1.331(4)
N1 C6 1.460(4)
N1 H1A 0.8600
N2 C11 1.353(4)
N2 C12 1.456(4)
N2 H2A 0.8600
N3 C26 1.342(4)
N3 C25 1.457(4)
N3 H3A 0.8600
C1 C32 1.381(5)
C1 C2 1.391(5)
C2 C3 1.386(5)
C2 H2B 0.9300
C3 C4 1.377(5)
C3 H3B 0.9300
C4 C33 1.378(5)
C4 C5 1.508(5)
C5 C6 1.533(5)
C5 H5A 0.9700
C5 H5B 0.9700
C6 C30 1.505(5)
C6 H6 0.9800
C7 C8 1.498(5)
C8 C29 1.373(5)
C8 C9 1.390(4)
C9 C10 1.387(4)
C9 H9 0.9300
C10 C28 1.389(4)
C10 C11 1.499(4)
C12 C34 1.505(5)
C12 C13 1.539(5)
C12 H12 0.9800
C13 C14 1.515(4)
C13 H13A 0.9700
C13 H13B 0.9700
C14 C15 1.390(5)
C14 C37 1.391(5)
C15 C16 1.395(4)
C15 H15 0.9300
C16 C17 1.390(5)
C16 H16 0.9300
C17 C36 1.369(5)
C18 C19 1.386(5)
C18 C23 1.390(5)
C19 C20 1.366(5)
C19 H19 0.9300
C20 C21 1.381(5)
C20 H20 0.9300
C21 C22 1.403(5)
C21 C24 1.509(5)
C22 C23 1.382(5)
C22 H22 0.9300
C23 H23 0.9300
C24 C25 1.533(5)
C24 H24A 0.9700
C24 H24B 0.9700
C25 C38 1.510(5)
C25 H25 0.9800
C26 C27 1.501(4)
C27 C28 1.387(4)
C27 C29 1.402(4)
C28 H28 0.9300
C29 H29 0.9300
C31 H31A 0.9600
C31 H31B 0.9600
C31 H31C 0.9600
C32 C33 1.379(5)
C32 H32 0.9300
C33 H33 0.9300
C35 H35A 0.9600
C35 H35B 0.9600
C35 H35C 0.9600
C36 C37 1.394(4)
C36 H36 0.9300
C37 H37 0.9300
C39 H39A 0.9600
C39 H39B 0.9600
C39 H39C 0.9600
